data_4026998
loop_
_publ_author_name
'Eri Kanno'
'Kenichi Yamanoi'
'Shunsuke Koya'
'Isao Azumaya'
'Hyuma Masu'
'Ryu Yamasaki'
'Shinichi Saito'

_publ_contact_author_address
;Department of Chemistry, 
Faculty of Science Tokyo University of Science
1-3 Kagurazaka,Shinjuku, Tokyo 162-8601, JAPAN
;
_publ_contact_author_email ssaito@rs.kagu.tus.ac.jp
_publ_contact_author_fax +81-3-3235-2214
_publ_contact_author_name 'Shinichi Saito'
_publ_contact_author_phone +81-3-5228-8715
_publ_section_title
;
 [5 + 2] Cycloaddition Reaction of 2-Vinylaziridines and Sulfonyl
 Isocyanates. Synthesis of Seven-Membered Cyclic Ureas
;
_journal_name_full 'Journal of Organic Chemistry'
_journal_page_first 2142
_journal_page_last 2148
_journal_paper_doi 10.1021/jo201959a
_journal_volume 77
_journal_year 2012
_chemical_absolute_configuration ad
_chemical_formula_sum 'C19 H20 N2 O3 S'
_chemical_formula_weight 356.43
_chemical_name_systematic
; 
 ? 
;
_space_group_IT_number 19
_symmetry_cell_setting orthorhombic
_symmetry_space_group_name_Hall 'P 2ac 2ab'
_symmetry_space_group_name_H-M 'P 21 21 21'
_atom_sites_solution_hydrogens geom
_atom_sites_solution_primary direct
_atom_sites_solution_secondary difmap
_audit_creation_method SHELXL-97
_cell_angle_alpha 90.00
_cell_angle_beta 90.00
_cell_angle_gamma 90.00
_cell_formula_units_Z 4
_cell_length_a 10.1338(9)
_cell_length_b 10.1569(9)
_cell_length_c 16.9149(15)
_cell_measurement_reflns_used 3162
_cell_measurement_temperature 150
_cell_measurement_theta_max 25.73
_cell_measurement_theta_min 2.34
_cell_volume 1741.0(3)
_computing_cell_refinement 'APEX2 (Bruker AXS, 2006)'
_computing_data_collection 'APEX2 (Bruker AXS, 2006)'
_computing_data_reduction 'SAINT (Bruker AXS, 2004)'
_computing_molecular_graphics 'XSHEL (Bruker AXS,2002)'
_computing_publication_material 'XCIF (Bruker AXS, 2001)'
_computing_structure_refinement 'SHELXL-97 (Sheldrick, 1997)'
_computing_structure_solution 'SHELXS-97 (Sheldrick, 1997)'
_diffrn_ambient_temperature 150
_diffrn_detector_area_resol_mean 8.333
_diffrn_measured_fraction_theta_full 0.999
_diffrn_measured_fraction_theta_max 0.929
_diffrn_measurement_device_type 'Bruker APEXII CCD area detector'
_diffrn_measurement_method 'omega scans'
_diffrn_radiation_monochromator graphite
_diffrn_radiation_source 'fine-focus sealed tube'
_diffrn_radiation_type MoK\a
_diffrn_radiation_wavelength 0.71073
_diffrn_reflns_av_R_equivalents 0.0230
_diffrn_reflns_av_sigmaI/netI 0.0331
_diffrn_reflns_limit_h_max 13
_diffrn_reflns_limit_h_min -12
_diffrn_reflns_limit_k_max 11
_diffrn_reflns_limit_k_min -12
_diffrn_reflns_limit_l_max 20
_diffrn_reflns_limit_l_min -9
_diffrn_reflns_number 8680
_diffrn_reflns_theta_full 25.00
_diffrn_reflns_theta_max 27.25
_diffrn_reflns_theta_min 2.34
_exptl_absorpt_coefficient_mu 0.207
_exptl_absorpt_correction_T_max 0.9406
_exptl_absorpt_correction_T_min 0.9219
_exptl_absorpt_correction_type empirical
_exptl_absorpt_process_details
;
SADABS Sheldrick 1996
;
_exptl_crystal_colour colourless
_exptl_crystal_density_diffrn 1.360
_exptl_crystal_description prismatic
_exptl_crystal_F_000 752
_exptl_crystal_size_max 0.40
_exptl_crystal_size_mid 0.40
_exptl_crystal_size_min 0.30
_refine_diff_density_max 0.141
_refine_diff_density_min -0.258
_refine_diff_density_rms 0.038
_refine_ls_abs_structure_details 'Flack H D (1983), Acta Cryst. A39, 876-881'
_refine_ls_abs_structure_Flack 0.07(6)
_refine_ls_extinction_method none
_refine_ls_goodness_of_fit_ref 1.065
_refine_ls_hydrogen_treatment constr
_refine_ls_matrix_type full
_refine_ls_number_parameters 227
_refine_ls_number_reflns 3523
_refine_ls_number_restraints 0
_refine_ls_restrained_S_all 1.065
_refine_ls_R_factor_all 0.0376
_refine_ls_R_factor_gt 0.0325
_refine_ls_shift/su_max 0.001
_refine_ls_shift/su_mean 0.000
_refine_ls_structure_factor_coef Fsqd
_refine_ls_weighting_details 'calc w=1/[\s^2^(Fo^2^)+(0.0353P)^2^+0.2028P] where P=(Fo^2^+2Fc^2^)/3'
_refine_ls_weighting_scheme calc
_refine_ls_wR_factor_gt 0.0729
_refine_ls_wR_factor_ref 0.0762
_reflns_number_gt 3203
_reflns_number_total 3523
_reflns_threshold_expression >2sigma(I)
_cod_data_source_file jo201959a_si_001.cif
_cod_data_source_block a0810021mas
_cod_original_sg_symbol_H-M 'P 21 21 21 '
_cod_database_code 4026998

loop_
_symmetry_equiv_pos_as_xyz
'x, y, z'
'-x+1/2, -y, z+1/2'
'-x, y+1/2, -z+1/2'
'x+1/2, -y+1/2, -z'

loop_
_atom_site_label
_atom_site_type_symbol
_atom_site_fract_x
_atom_site_fract_y
_atom_site_fract_z
_atom_site_U_iso_or_equiv
_atom_site_adp_type
_atom_site_occupancy
_atom_site_symmetry_multiplicity
_atom_site_calc_flag
_atom_site_refinement_flags
C1 C 0.97837(18) 0.2647(2) 0.28712(11) 0.0265(4) Uani 1 1 d .
C2 C 1.07375(19) 0.29930(19) 0.15384(11) 0.0294(4) Uani 1 1 d .
H2A H 1.0625 0.3947 0.1637 0.035 Uiso 1 1 calc R
H2B H 1.0509 0.2822 0.0979 0.035 Uiso 1 1 calc R
C3 C 1.21499(19) 0.2631(2) 0.16727(12) 0.0330(5) Uani 1 1 d .
H3 H 1.2770 0.2950 0.1297 0.040 Uiso 1 1 calc R
C4 C 1.26236(19) 0.1917(2) 0.22571(12) 0.0307(5) Uani 1 1 d .
H4 H 1.3547 0.1757 0.2262 0.037 Uiso 1 1 calc R
C5 C 1.18222(18) 0.13342(19) 0.29172(11) 0.0293(4) Uani 1 1 d .
H5A H 1.1342 0.0555 0.2715 0.035 Uiso 1 1 calc R
H5B H 1.2427 0.1031 0.3339 0.035 Uiso 1 1 calc R
C6 C 0.72822(17) 0.27218(18) 0.15045(11) 0.0244(4) Uani 1 1 d .
C7 C 0.64188(18) 0.30813(18) 0.21060(11) 0.0264(4) Uani 1 1 d .
H7 H 0.6506 0.2711 0.2619 0.032 Uiso 1 1 calc R
C8 C 0.54313(18) 0.39849(19) 0.19486(11) 0.0268(4) Uani 1 1 d .
H8 H 0.4848 0.4240 0.2360 0.032 Uiso 1 1 calc R
C9 C 0.52765(18) 0.45268(19) 0.11980(11) 0.0271(4) Uani 1 1 d .
C10 C 0.61461(19) 0.41452(19) 0.06063(11) 0.0299(5) Uani 1 1 d .
H10 H 0.6050 0.4503 0.0091 0.036 Uiso 1 1 calc R
C11 C 0.71481(18) 0.32551(19) 0.07525(11) 0.0275(4) Uani 1 1 d .
H11 H 0.7740 0.3010 0.0343 0.033 Uiso 1 1 calc R
C12 C 0.4213(2) 0.5528(2) 0.10365(12) 0.0388(5) Uani 1 1 d .
H12A H 0.3551 0.5493 0.1458 0.058 Uiso 1 1 calc R
H12B H 0.3792 0.5332 0.0528 0.058 Uiso 1 1 calc R
H12C H 0.4604 0.6410 0.1018 0.058 Uiso 1 1 calc R
C13 C 1.10866(19) 0.27239(19) 0.40668(11) 0.0281(4) Uani 1 1 d .
H13A H 1.0527 0.3506 0.4164 0.034 Uiso 1 1 calc R
H13B H 1.2020 0.2995 0.4126 0.034 Uiso 1 1 calc R
C14 C 1.07696(18) 0.16784(18) 0.46741(10) 0.0234(4) Uani 1 1 d .
C15 C 1.16531(18) 0.13858(18) 0.52729(10) 0.0260(4) Uani 1 1 d .
H15 H 1.2479 0.1827 0.5292 0.031 Uiso 1 1 calc R
C16 C 1.1351(2) 0.0461(2) 0.58441(11) 0.0325(5) Uani 1 1 d .
H16 H 1.1963 0.0275 0.6255 0.039 Uiso 1 1 calc R
C17 C 1.0155(2) -0.0194(2) 0.58166(12) 0.0357(5) Uani 1 1 d .
H17 H 0.9949 -0.0839 0.6204 0.043 Uiso 1 1 calc R
C18 C 0.9259(2) 0.0094(2) 0.52230(11) 0.0324(5) Uani 1 1 d .
H18 H 0.8432 -0.0346 0.5207 0.039 Uiso 1 1 calc R
C19 C 0.95679(19) 0.10210(19) 0.46542(11) 0.0277(4) Uani 1 1 d .
H19 H 0.8953 0.1210 0.4246 0.033 Uiso 1 1 calc R
N1 N 0.98202(14) 0.22567(16) 0.20503(9) 0.0258(4) Uani 1 1 d .
N2 N 1.08687(15) 0.22577(14) 0.32576(9) 0.0243(3) Uani 1 1 d .
O1 O 0.88719(13) 0.32665(15) 0.31517(7) 0.0399(4) Uani 1 1 d .
O2 O 0.80555(13) 0.06698(14) 0.22908(8) 0.0364(4) Uani 1 1 d .
O3 O 0.89149(13) 0.10275(13) 0.09310(8) 0.0334(3) Uani 1 1 d .
S1 S 0.85133(4) 0.15353(5) 0.16837(3) 0.02635(12) Uani 1 1 d .

loop_
_atom_site_aniso_label
_atom_site_aniso_U_11
_atom_site_aniso_U_22
_atom_site_aniso_U_33
_atom_site_aniso_U_23
_atom_site_aniso_U_13
_atom_site_aniso_U_12
C1 0.0264(10) 0.0288(10) 0.0242(10) 0.0029(8) 0.0011(8) 0.0019(8)
C2 0.0332(10) 0.0291(10) 0.0258(10) 0.0044(8) 0.0033(8) -0.0040(9)
C3 0.0292(10) 0.0347(11) 0.0350(11) -0.0021(10) 0.0104(9) -0.0074(9)
C4 0.0212(9) 0.0351(12) 0.0359(11) -0.0063(9) 0.0048(8) -0.0007(9)
C5 0.0280(10) 0.0243(10) 0.0357(11) 0.0018(8) -0.0001(8) 0.0062(8)
C6 0.0200(9) 0.0244(10) 0.0289(10) 0.0007(8) -0.0032(7) -0.0031(8)
C7 0.0234(9) 0.0304(10) 0.0255(9) 0.0034(8) -0.0020(8) -0.0035(8)
C8 0.0221(9) 0.0303(10) 0.0281(10) 0.0003(8) 0.0005(8) -0.0018(8)
C9 0.0244(9) 0.0248(10) 0.0321(11) 0.0014(8) -0.0058(8) -0.0038(8)
C10 0.0322(11) 0.0325(11) 0.0250(10) 0.0050(8) -0.0039(8) -0.0029(9)
C11 0.0283(10) 0.0309(11) 0.0232(9) -0.0001(8) 0.0008(8) -0.0012(9)
C12 0.0368(11) 0.0391(13) 0.0404(12) 0.0040(10) -0.0044(10) 0.0072(10)
C13 0.0308(10) 0.0268(10) 0.0267(10) -0.0014(8) -0.0041(8) -0.0012(9)
C14 0.0280(9) 0.0206(10) 0.0215(9) -0.0048(7) -0.0003(7) 0.0024(8)
C15 0.0251(9) 0.0248(10) 0.0282(9) -0.0033(8) -0.0048(8) 0.0013(8)
C16 0.0368(11) 0.0342(11) 0.0265(10) 0.0021(8) -0.0080(9) 0.0003(10)
C17 0.0412(12) 0.0372(12) 0.0287(11) 0.0066(9) -0.0013(9) -0.0061(10)
C18 0.0293(10) 0.0356(11) 0.0324(11) 0.0014(9) 0.0009(9) -0.0051(9)
C19 0.0271(10) 0.0286(10) 0.0272(10) -0.0015(8) -0.0045(8) 0.0027(8)
N1 0.0228(8) 0.0324(9) 0.0223(8) 0.0038(7) -0.0005(6) 0.0003(7)
N2 0.0235(8) 0.0269(8) 0.0225(8) 0.0009(7) -0.0023(7) 0.0043(7)
O1 0.0321(8) 0.0553(10) 0.0324(8) -0.0033(7) 0.0002(6) 0.0190(7)
O2 0.0345(8) 0.0316(8) 0.0430(9) 0.0125(7) 0.0028(7) -0.0006(6)
O3 0.0377(8) 0.0304(7) 0.0322(7) -0.0093(6) -0.0007(6) 0.0044(6)
S1 0.0263(2) 0.0232(2) 0.0296(2) 0.0010(2) -0.0003(2) 0.0005(2)

loop_
_atom_type_symbol
_atom_type_description
_atom_type_scat_dispersion_real
_atom_type_scat_dispersion_imag
_atom_type_scat_source
C C 0.0033 0.0016 'International Tables Vol C Tables 4.2.6.8 and 6.1.1.4'
H H 0.0000 0.0000 'International Tables Vol C Tables 4.2.6.8 and 6.1.1.4'
N N 0.0061 0.0033 'International Tables Vol C Tables 4.2.6.8 and 6.1.1.4'
O O 0.0106 0.0060 'International Tables Vol C Tables 4.2.6.8 and 6.1.1.4'
S S 0.1246 0.1234 'International Tables Vol C Tables 4.2.6.8 and 6.1.1.4'

loop_
_geom_angle_atom_site_label_1
_geom_angle_atom_site_label_2
_geom_angle_atom_site_label_3
_geom_angle
O1 C1 N2 125.96(18)
O1 C1 N1 122.50(17)
N2 C1 N1 111.53(16)
N1 C2 C3 112.94(16)
N1 C2 H2A 109.0
C3 C2 H2A 109.0
N1 C2 H2B 109.0
C3 C2 H2B 109.0
H2A C2 H2B 107.8
C4 C3 C2 126.76(18)
C4 C3 H3 116.6
C2 C3 H3 116.6
C3 C4 C5 125.31(17)
C3 C4 H4 117.3
C5 C4 H4 117.3
N2 C5 C4 113.37(16)
N2 C5 H5A 108.9
C4 C5 H5A 108.9
N2 C5 H5B 108.9
C4 C5 H5B 108.9
H5A C5 H5B 107.7
C11 C6 C7 120.39(17)
C11 C6 S1 119.59(14)
C7 C6 S1 119.97(14)
C8 C7 C6 119.24(17)
C8 C7 H7 120.4
C6 C7 H7 120.4
C7 C8 C9 121.27(18)
C7 C8 H8 119.4
C9 C8 H8 119.4
C10 C9 C8 118.37(18)
C10 C9 C12 120.77(18)
C8 C9 C12 120.84(18)
C11 C10 C9 121.33(17)
C11 C10 H10 119.3
C9 C10 H10 119.3
C10 C11 C6 119.39(17)
C10 C11 H11 120.3
C6 C11 H11 120.3
C9 C12 H12A 109.5
C9 C12 H12B 109.5
H12A C12 H12B 109.5
C9 C12 H12C 109.5
H12A C12 H12C 109.5
H12B C12 H12C 109.5
N2 C13 C14 112.07(15)
N2 C13 H13A 109.2
C14 C13 H13A 109.2
N2 C13 H13B 109.2
C14 C13 H13B 109.2
H13A C13 H13B 107.9
C15 C14 C19 118.78(17)
C15 C14 C13 120.70(17)
C19 C14 C13 120.49(16)
C16 C15 C14 120.95(17)
C16 C15 H15 119.5
C14 C15 H15 119.5
C15 C16 C17 119.83(18)
C15 C16 H16 120.1
C17 C16 H16 120.1
C16 C17 C18 119.84(19)
C16 C17 H17 120.1
C18 C17 H17 120.1
C19 C18 C17 119.97(18)
C19 C18 H18 120.0
C17 C18 H18 120.0
C18 C19 C14 120.62(18)
C18 C19 H19 119.7
C14 C19 H19 119.7
C1 N1 C2 116.20(15)
C1 N1 S1 117.82(12)
C2 N1 S1 121.01(12)
C1 N2 C5 122.63(16)
C1 N2 C13 118.97(16)
C5 N2 C13 118.35(15)
O2 S1 O3 120.62(9)
O2 S1 N1 105.43(8)
O3 S1 N1 105.56(8)
O2 S1 C6 108.34(8)
O3 S1 C6 107.14(8)
N1 S1 C6 109.41(8)

loop_
_geom_bond_atom_site_label_1
_geom_bond_atom_site_label_2
_geom_bond_distance
C1 O1 1.214(2)
C1 N2 1.339(2)
C1 N1 1.445(2)
C2 N1 1.474(2)
C2 C3 1.495(3)
C2 H2A 0.9900
C2 H2B 0.9900
C3 C4 1.317(3)
C3 H3 0.9500
C4 C5 1.502(3)
C4 H4 0.9500
C5 N2 1.465(2)
C5 H5A 0.9900
C5 H5B 0.9900
C6 C11 1.389(2)
C6 C7 1.391(2)
C6 S1 1.7609(19)
C7 C8 1.384(3)
C7 H7 0.9500
C8 C9 1.393(2)
C8 H8 0.9500
C9 C10 1.389(3)
C9 C12 1.507(3)
C10 C11 1.382(3)
C10 H10 0.9500
C11 H11 0.9500
C12 H12A 0.9800
C12 H12B 0.9800
C12 H12C 0.9800
C13 N2 1.465(2)
C13 C14 1.512(2)
C13 H13A 0.9900
C13 H13B 0.9900
C14 C15 1.384(2)
C14 C19 1.389(3)
C15 C16 1.382(3)
C15 H15 0.9500
C16 C17 1.383(3)
C16 H16 0.9500
C17 C18 1.385(3)
C17 H17 0.9500
C18 C19 1.382(3)
C18 H18 0.9500
C19 H19 0.9500
N1 S1 1.6357(16)
O2 S1 1.4291(14)
O3 S1 1.4327(13)

loop_
_cod_related_entry_id
_cod_related_entry_database
_cod_related_entry_code
1 ChemSpider 30659475
